data_7059154
loop_
_publ_author_name
'Chernyshov, Dmitry'
'Vangdal, Brita'
'T\"ornroos, Karl Wilhelm'
'B\"urgi, Hans-Beat'

_publ_section_title
;
 Chemical disorder and spin crossover in a mixed ethanol--2-propanol
 solvate of FeII tris(2-picolylamine) dichloride
;
_journal_issue 6
_journal_name_full 'New Journal of Chemistry'
_journal_page_first 1277
_journal_paper_doi 10.1039/b823514g
_journal_volume 33
_journal_year 2009
_chemical_formula_moiety 'C18 H24 Fe N6, 0.744(C2 H6 O), 0.256(C3 H8 O), 2(Cl)'
_chemical_formula_sum 'C20.25 H30.5 Cl2 Fe N6 O'
_chemical_formula_weight 500.76
_chemical_name_common
;tris(2-Picolylamine)-iron(ii) chloride ethanol 2-propanol
solvate
;
_chemical_name_systematic
;
tris(2-Picolylamine)-iron(ii) chloride ethanol 2-propanol solvate
;
_space_group_IT_number 14
_space_group_name_Hall '-P 2ybc (1/2*x,y,-1/2*x+z)'
_space_group_name_H-M_alt 'P 1 21/c 1 (2*a+c,b,c)'
_symmetry_cell_setting monoclinic
_symmetry_space_group_name_Hall '-P 2ybc (1/2*x,y,-1/2*x+z)'
_symmetry_space_group_name_H-M 'P 1 21/c 1 (2*a+c,b,c)'
_atom_sites_solution_hydrogens geom
_atom_sites_solution_primary direct
_atom_sites_solution_secondary difmap
_audit_creation_method SHELXL-97
_cell_angle_alpha 90.00
_cell_angle_beta 93.688(11)
_cell_angle_gamma 90.00
_cell_formula_units_Z 8
_cell_length_a 11.3823(15)
_cell_length_b 21.839(2)
_cell_length_c 19.462(2)
_cell_measurement_reflns_used 13862
_cell_measurement_temperature 16(2)
_cell_measurement_theta_max 25.46
_cell_measurement_theta_min 2.81
_cell_volume 4827.8(9)
_computing_cell_refinement 'CrysAlis 1.171 (Oxford Diffraction, 2004)'
_computing_data_collection 'MARCCD control software (MAR, 2002)'
_computing_data_reduction 'CrysAlis 1.171 (Oxford Diffraction, 2004)'
_computing_molecular_graphics 'SHELXTL v.6.10. (Sheldrick, 2000)'
_computing_publication_material 'PLATON (Spek, 2003)'
_computing_structure_refinement 'SHELXL-97 (Sheldrick, 1997)'
_computing_structure_solution 'SHELXS-97 (Sheldrick, 1990)'
_diffrn_ambient_temperature 16(2)
_diffrn_detector_area_resol_mean '150 \mm'
_diffrn_measured_fraction_theta_full 0.981
_diffrn_measured_fraction_theta_max 0.981
_diffrn_measurement_device_type 'MAR345 Image plate'
_diffrn_measurement_method \f-scan
_diffrn_radiation_monochromator 'Si (111)'
_diffrn_radiation_source 'Beamline BM1A, SNBL, ESRF, Grenoble, France'
_diffrn_radiation_type synchrotron
_diffrn_radiation_wavelength 0.71058
_diffrn_reflns_av_R_equivalents 0.0335
_diffrn_reflns_av_sigmaI/netI 0.0352
_diffrn_reflns_limit_h_max 13
_diffrn_reflns_limit_h_min -13
_diffrn_reflns_limit_k_max 26
_diffrn_reflns_limit_k_min -25
_diffrn_reflns_limit_l_max 23
_diffrn_reflns_limit_l_min -22
_diffrn_reflns_number 13603
_diffrn_reflns_theta_full 25.45
_diffrn_reflns_theta_max 25.45
_diffrn_reflns_theta_min 2.81
_diffrn_standards_interval_count 0
_diffrn_standards_interval_time 0
_diffrn_standards_number 0
_exptl_absorpt_coefficient_mu 0.870
_exptl_absorpt_correction_T_max 0.937
_exptl_absorpt_correction_T_min 0.852
_exptl_absorpt_correction_type multi-scan
_exptl_absorpt_process_details 'SADABS v.2.06 (Sheldrick, 2003)'
_exptl_crystal_colour yellow
_exptl_crystal_density_diffrn 1.378
_exptl_crystal_density_method 'not measured'
_exptl_crystal_description prism
_exptl_crystal_F_000 2096
_exptl_crystal_size_max 0.15
_exptl_crystal_size_mid 0.075
_exptl_crystal_size_min 0.075
_refine_diff_density_max 0.518
_refine_diff_density_min -0.546
_refine_diff_density_rms 0.078
_refine_ls_extinction_method none
_refine_ls_goodness_of_fit_ref 1.059
_refine_ls_hydrogen_treatment constr
_refine_ls_matrix_type full
_refine_ls_number_parameters 273
_refine_ls_number_reflns 4386
_refine_ls_number_restraints 3
_refine_ls_restrained_S_all 1.072
_refine_ls_R_factor_all 0.0356
_refine_ls_R_factor_gt 0.0319
_refine_ls_shift/su_max 0.001
_refine_ls_shift/su_mean 0.000
_refine_ls_structure_factor_coef Fsqd
_refine_ls_weighting_details 'calc w=1/[\s^2^(Fo^2^)+(0.0249P)^2^+15.8747P] where P=(Fo^2^+2Fc^2^)/3'
_refine_ls_weighting_scheme calc
_refine_ls_wR_factor_gt 0.0794
_refine_ls_wR_factor_ref 0.0828
_reflns_number_gt 4038
_reflns_number_total 4386
_reflns_threshold_expression I>2\s(I)
_cod_data_source_file b823514g.txt
_cod_data_source_block Ethanol_2propanol_mix_16K_Laser
_cod_original_cell_volume 4827.7(10)
_cod_original_sg_symbol_Hall '-B 2ybc'
_cod_original_sg_symbol_H-M 'B 21/c'
_cod_original_formula_sum 'C20.25 H30.50 Cl2 Fe N6 O'
_cod_database_code 7059154

loop_
_symmetry_equiv_pos_as_xyz
'x, y, z'
'-x, y+1/2, -z+1/2'
'x+1/2, y, z+1/2'
'-x+1/2, y+1/2, -z+1'
'-x, -y, -z'
'x, -y-1/2, z-1/2'
'-x+1/2, -y, -z+1/2'
'x+1/2, -y-1/2, z'

loop_
_atom_site_label
_atom_site_type_symbol
_atom_site_fract_x
_atom_site_fract_y
_atom_site_fract_z
_atom_site_U_iso_or_equiv
_atom_site_adp_type
_atom_site_occupancy
_atom_site_symmetry_multiplicity
_atom_site_calc_flag
_atom_site_refinement_flags
_atom_site_disorder_assembly
_atom_site_disorder_group
Fe1 Fe 0.04142(2) 0.365063(13) 0.735619(15) 0.00640(10) Uani 1 1 d . . .
Cl1 Cl -0.29931(4) 0.27224(2) 0.62154(3) 0.01061(12) Uani 1 1 d . . .
Cl2 Cl 0.37551(4) 0.43225(2) 0.82187(3) 0.00867(12) Uani 1 1 d . . .
N1 N 0.09441(15) 0.45182(8) 0.78305(9) 0.0093(4) Uani 1 1 d . . .
H1A H 0.1721 0.4476 0.8005 0.011 Uiso 1 1 d R . .
H1B H 0.0910 0.4818 0.7488 0.011 Uiso 1 1 d R . .
N2 N -0.12153(15) 0.40114(8) 0.77718(9) 0.0087(4) Uani 1 1 d . . .
N3 N -0.03263(16) 0.27614(8) 0.70593(9) 0.0089(4) Uani 1 1 d . . .
H3A H -0.0993 0.2827 0.6762 0.011 Uiso 1 1 d R . .
H3B H 0.0227 0.2562 0.6814 0.011 Uiso 1 1 d R . .
N4 N 0.08982(15) 0.30527(8) 0.82453(9) 0.0079(4) Uani 1 1 d . . .
N5 N 0.21698(16) 0.36232(8) 0.69681(9) 0.0095(4) Uani 1 1 d . . .
H5A H 0.2731 0.3667 0.7339 0.011 Uiso 1 1 d R . .
H5B H 0.2225 0.3228 0.6790 0.011 Uiso 1 1 d R . .
N6 N 0.01137(16) 0.39616(8) 0.62849(10) 0.0105(4) Uani 1 1 d . . .
C1 C 0.01803(18) 0.46902(10) 0.83806(11) 0.0112(4) Uani 1 1 d . . .
H1C H 0.0210 0.5139 0.8449 0.013 Uiso 1 1 calc R . .
H1D H 0.0468 0.4492 0.8817 0.013 Uiso 1 1 calc R . .
C2 C -0.10730(19) 0.44951(9) 0.81977(11) 0.0101(4) Uani 1 1 d . . .
C3 C -0.20181(19) 0.47999(10) 0.84563(11) 0.0109(4) Uani 1 1 d . . .
H3 H -0.1890 0.5142 0.8753 0.013 Uiso 1 1 calc R . .
C4 C -0.31530(19) 0.45994(10) 0.82771(12) 0.0115(4) Uani 1 1 d . . .
H4A H -0.3813 0.4799 0.8451 0.014 Uiso 1 1 calc R . .
C5 C -0.33056(19) 0.41011(10) 0.78381(11) 0.0119(4) Uani 1 1 d . . .
H5 H -0.4073 0.3955 0.7706 0.014 Uiso 1 1 calc R . .
C6 C -0.23261(19) 0.38204(10) 0.75963(11) 0.0100(4) Uani 1 1 d . . .
H6A H -0.2436 0.3480 0.7295 0.012 Uiso 1 1 calc R . .
C7 C -0.05817(18) 0.23950(9) 0.76655(11) 0.0103(4) Uani 1 1 d . . .
H7A H -0.0561 0.1955 0.7546 0.012 Uiso 1 1 calc R . .
H7B H -0.1383 0.2493 0.7802 0.012 Uiso 1 1 calc R . .
C8 C 0.03046(18) 0.25216(9) 0.82654(11) 0.0085(4) Uani 1 1 d . . .
C9 C 0.04830(18) 0.21052(10) 0.88033(11) 0.0099(4) Uani 1 1 d . . .
H9A H 0.0052 0.1733 0.8804 0.012 Uiso 1 1 calc R . .
C10 C 0.12995(19) 0.22439(10) 0.93373(11) 0.0106(4) Uani 1 1 d . . .
H10A H 0.1423 0.1973 0.9717 0.013 Uiso 1 1 calc R . .
C11 C 0.19364(19) 0.27851(10) 0.93113(11) 0.0108(4) Uani 1 1 d . . .
H11A H 0.2516 0.2886 0.9667 0.013 Uiso 1 1 calc R . .
C12 C 0.17115(18) 0.31734(10) 0.87595(11) 0.0095(4) Uani 1 1 d . . .
H12A H 0.2150 0.3542 0.8742 0.011 Uiso 1 1 calc R . .
C13 C 0.22353(19) 0.40830(10) 0.64181(11) 0.0104(4) Uani 1 1 d . . .
H13A H 0.2900 0.3985 0.6133 0.012 Uiso 1 1 calc R . .
H13B H 0.2378 0.4493 0.6625 0.012 Uiso 1 1 calc R . .
C14 C 0.11012(19) 0.40915(9) 0.59702(11) 0.0091(4) Uani 1 1 d . . .
C15 C 0.1078(2) 0.42408(10) 0.52761(11) 0.0125(4) Uani 1 1 d . . .
H15A H 0.1787 0.4334 0.5066 0.015 Uiso 1 1 calc R . .
C16 C 0.0010(2) 0.42524(10) 0.48937(12) 0.0156(5) Uani 1 1 d . . .
H16A H -0.0024 0.4356 0.4419 0.019 Uiso 1 1 calc R . .
C17 C -0.1007(2) 0.41101(10) 0.52136(12) 0.0141(5) Uani 1 1 d . . .
H17A H -0.1751 0.4110 0.4962 0.017 Uiso 1 1 calc R . .
C18 C -0.09181(19) 0.39674(10) 0.59096(12) 0.0125(4) Uani 1 1 d . . .
H18A H -0.1615 0.3870 0.6130 0.015 Uiso 1 1 calc R . .
O1SA O 0.4597(3) 0.61134(14) 0.40270(15) 0.0143(5) Uiso 0.739(6) 1 d PD A 1
H1SA H 0.4126 0.6403 0.3939 0.021 Uiso 0.739(6) 1 calc PR A 1
C1SA C 0.4953(5) 0.6116(2) 0.4741(2) 0.0192(5) Uiso 0.739(6) 1 d PD A 1
H1S1 H 0.5419 0.5744 0.4861 0.023 Uiso 0.739(6) 1 calc PR A 1
H1S2 H 0.4252 0.6118 0.5017 0.023 Uiso 0.739(6) 1 calc PR A 1
C2SA C 0.5729(3) 0.67133(18) 0.4906(2) 0.0192(5) Uiso 0.739(6) 1 d P A 1
H2S1 H 0.6432 0.6702 0.4640 0.029 Uiso 0.739(6) 1 calc PR A 1
H2S2 H 0.5966 0.6726 0.5399 0.029 Uiso 0.739(6) 1 calc PR A 1
H2S3 H 0.5265 0.7079 0.4780 0.029 Uiso 0.739(6) 1 calc PR A 1
O1SB O 0.4820(8) 0.6168(4) 0.3956(4) 0.0143(5) Uiso 0.261(6) 1 d PD A 2
H1SB H 0.4539 0.6506 0.3821 0.021 Uiso 0.261(6) 1 calc PR A 2
C1SB C 0.5035(16) 0.6179(6) 0.4682(7) 0.0192(5) Uiso 0.261(6) 1 d PD A 2
H1S3 H 0.4246 0.6196 0.4880 0.023 Uiso 0.261(6) 1 calc PR A 2
C2SB C 0.5733(10) 0.6564(5) 0.5055(6) 0.0192(5) Uiso 0.261(6) 1 d PD A 2
H2S4 H 0.5839 0.6414 0.5530 0.029 Uiso 0.261(6) 1 calc PR A 2
H2S5 H 0.5372 0.6972 0.5054 0.029 Uiso 0.261(6) 1 calc PR A 2
H2S6 H 0.6501 0.6589 0.4856 0.029 Uiso 0.261(6) 1 calc PR A 2
C3SB C 0.5566(8) 0.5639(3) 0.4919(5) 0.0192(5) Uiso 0.261(6) 1 d PD A 2
H3S1 H 0.4975 0.5312 0.4918 0.029 Uiso 0.261(6) 1 calc PR A 2
H3S2 H 0.5910 0.5699 0.5388 0.029 Uiso 0.261(6) 1 calc PR A 2
H3S3 H 0.6186 0.5524 0.4616 0.029 Uiso 0.261(6) 1 calc PR A 2

loop_
_atom_site_aniso_label
_atom_site_aniso_U_11
_atom_site_aniso_U_22
_atom_site_aniso_U_33
_atom_site_aniso_U_23
_atom_site_aniso_U_13
_atom_site_aniso_U_12
Fe1 0.00643(16) 0.00333(15) 0.00906(17) -0.00012(11) -0.00237(11) 0.00009(11)
Cl1 0.0099(2) 0.0091(2) 0.0124(3) 0.00117(19) -0.00228(19) -0.00203(19)
Cl2 0.0064(2) 0.0070(2) 0.0124(3) 0.00088(18) -0.00171(18) 0.00010(17)
N1 0.0062(8) 0.0071(8) 0.0142(9) -0.0008(7) -0.0006(7) 0.0015(7)
N2 0.0064(8) 0.0071(8) 0.0120(9) 0.0010(7) -0.0024(7) 0.0007(7)
N3 0.0084(8) 0.0081(8) 0.0097(9) 0.0000(7) -0.0035(7) 0.0008(7)
N4 0.0086(8) 0.0053(8) 0.0096(9) -0.0009(7) -0.0010(7) 0.0002(7)
N5 0.0108(9) 0.0074(9) 0.0098(9) -0.0010(7) -0.0046(7) 0.0032(7)
N6 0.0118(9) 0.0028(8) 0.0164(10) -0.0004(7) -0.0045(7) 0.0009(7)
C1 0.0086(10) 0.0106(10) 0.0142(11) -0.0053(8) -0.0010(8) 0.0002(8)
C2 0.0094(10) 0.0058(10) 0.0147(11) 0.0013(8) -0.0019(8) -0.0004(8)
C3 0.0123(11) 0.0092(10) 0.0110(11) -0.0015(8) -0.0006(8) 0.0013(8)
C4 0.0081(10) 0.0095(10) 0.0173(11) 0.0016(9) 0.0035(8) 0.0019(8)
C5 0.0090(10) 0.0106(10) 0.0157(11) 0.0028(9) -0.0015(8) -0.0017(8)
C6 0.0108(10) 0.0068(10) 0.0120(11) 0.0009(8) -0.0023(8) -0.0013(8)
C7 0.0087(10) 0.0059(10) 0.0158(11) 0.0011(8) -0.0028(8) -0.0020(8)
C8 0.0071(10) 0.0061(10) 0.0122(11) -0.0006(8) 0.0001(8) 0.0004(8)
C9 0.0093(10) 0.0066(10) 0.0138(11) 0.0002(8) 0.0011(8) -0.0014(8)
C10 0.0131(11) 0.0093(10) 0.0093(10) 0.0026(8) -0.0005(8) 0.0010(8)
C11 0.0112(10) 0.0105(10) 0.0101(10) -0.0014(8) -0.0032(8) 0.0004(8)
C12 0.0094(10) 0.0075(10) 0.0113(11) -0.0018(8) -0.0007(8) -0.0019(8)
C13 0.0114(10) 0.0088(10) 0.0107(11) -0.0012(8) -0.0002(8) 0.0003(8)
C14 0.0136(10) 0.0022(9) 0.0112(10) -0.0009(8) -0.0003(8) 0.0018(8)
C15 0.0197(12) 0.0062(10) 0.0115(11) -0.0025(8) -0.0001(9) 0.0025(9)
C16 0.0280(13) 0.0048(10) 0.0134(11) -0.0014(8) -0.0028(10) 0.0020(9)
C17 0.0191(12) 0.0071(10) 0.0146(11) -0.0007(8) -0.0112(9) -0.0009(8)
C18 0.0121(11) 0.0071(10) 0.0175(12) 0.0005(8) -0.0055(9) -0.0001(8)

loop_
_atom_type_symbol
_atom_type_description
_atom_type_scat_dispersion_real
_atom_type_scat_dispersion_imag
_atom_type_scat_source
C C 0.0033 0.0016 'International Tables Vol C Tables 4.2.6.8 and 6.1.1.4'
H H 0.0000 0.0000 'International Tables Vol C Tables 4.2.6.8 and 6.1.1.4'
N N 0.0061 0.0033 'International Tables Vol C Tables 4.2.6.8 and 6.1.1.4'
O O 0.0106 0.0060 'International Tables Vol C Tables 4.2.6.8 and 6.1.1.4'
Cl Cl 0.1484 0.1585 'International Tables Vol C Tables 4.2.6.8 and 6.1.1.4'
Fe Fe 0.3463 0.8444 'International Tables Vol C Tables 4.2.6.8 and 6.1.1.4'

loop_
_geom_angle_atom_site_label_1
_geom_angle_atom_site_label_2
_geom_angle_atom_site_label_3
_geom_angle
N1 Fe1 N3 168.53(7)
N1 Fe1 N5 86.32(7)
N3 Fe1 N5 103.35(7)
N1 Fe1 N6 98.93(7)
N3 Fe1 N6 89.42(7)
N5 Fe1 N6 76.72(7)
N1 Fe1 N4 97.71(7)
N3 Fe1 N4 75.74(7)
N5 Fe1 N4 93.85(7)
N6 Fe1 N4 160.25(7)
N1 Fe1 N2 75.59(6)
N3 Fe1 N2 95.45(7)
N5 Fe1 N2 160.56(7)
N6 Fe1 N2 98.83(7)
N4 Fe1 N2 95.55(6)
C1 N1 Fe1 111.74(13)
C1 N1 H1A 110.6
Fe1 N1 H1A 107.4
C1 N1 H1B 110.0
Fe1 N1 H1B 108.1
H1A N1 H1B 108.9
C2 N2 C6 118.07(18)
C2 N2 Fe1 115.69(14)
C6 N2 Fe1 126.04(15)
C7 N3 Fe1 111.43(13)
C7 N3 H3A 112.7
Fe1 N3 H3A 108.2
C7 N3 H3B 109.6
Fe1 N3 H3B 107.0
H3A N3 H3B 107.8
C8 N4 C12 118.07(18)
C8 N4 Fe1 115.62(14)
C12 N4 Fe1 126.31(14)
C13 N5 Fe1 108.85(13)
C13 N5 H5A 115.2
Fe1 N5 H5A 108.9
C13 N5 H5B 110.7
Fe1 N5 H5B 103.8
H5A N5 H5B 108.7
C18 N6 C14 118.55(19)
C18 N6 Fe1 126.59(15)
C14 N6 Fe1 114.43(14)
N1 C1 C2 110.50(18)
N1 C1 H1C 109.6
C2 C1 H1C 109.6
N1 C1 H1D 109.6
C2 C1 H1D 109.6
H1C C1 H1D 108.1
N2 C2 C3 122.3(2)
N2 C2 C1 116.19(19)
C3 C2 C1 121.50(19)
C2 C3 C4 119.3(2)
C2 C3 H3 120.4
C4 C3 H3 120.4
C3 C4 C5 118.7(2)
C3 C4 H4A 120.7
C5 C4 H4A 120.7
C6 C5 C4 119.1(2)
C6 C5 H5 120.5
C4 C5 H5 120.5
N2 C6 C5 122.6(2)
N2 C6 H6A 118.7
C5 C6 H6A 118.7
N3 C7 C8 111.23(17)
N3 C7 H7A 109.4
C8 C7 H7A 109.4
N3 C7 H7B 109.4
C8 C7 H7B 109.4
H7A C7 H7B 108.0
N4 C8 C9 122.44(19)
N4 C8 C7 116.42(18)
C9 C8 C7 121.14(18)
C10 C9 C8 118.74(19)
C10 C9 H9A 120.6
C8 C9 H9A 120.6
C9 C10 C11 119.1(2)
C9 C10 H10A 120.5
C11 C10 H10A 120.5
C12 C11 C10 118.7(2)
C12 C11 H11A 120.6
C10 C11 H11A 120.6
N4 C12 C11 122.91(19)
N4 C12 H12A 118.5
C11 C12 H12A 118.5
N5 C13 C14 110.27(17)
N5 C13 H13A 109.6
C14 C13 H13A 109.6
N5 C13 H13B 109.6
C14 C13 H13B 109.6
H13A C13 H13B 108.1
N6 C14 C15 121.9(2)
N6 C14 C13 116.29(18)
C15 C14 C13 121.8(2)
C16 C15 C14 119.2(2)
C16 C15 H15A 120.4
C14 C15 H15A 120.4
C15 C16 C17 119.0(2)
C15 C16 H16A 120.5
C17 C16 H16A 120.5
C16 C17 C18 118.6(2)
C16 C17 H17A 120.7
C18 C17 H17A 120.7
N6 C18 C17 122.7(2)
N6 C18 H18A 118.7
C17 C18 H18A 118.7
O1SA C1SA C2SA 108.6(3)
O1SA C1SA H1S1 110.0
C2SA C1SA H1S1 110.0
O1SA C1SA H1S2 110.0
C2SA C1SA H1S2 110.0
H1S1 C1SA H1S2 108.4
C1SB O1SB H1SB 109.5
C2SB C1SB C3SB 97.1(12)
C2SB C1SB O1SB 127.6(12)
C3SB C1SB O1SB 110.9(11)
C2SB C1SB H1S3 106.5
C3SB C1SB H1S3 106.5
O1SB C1SB H1S3 106.5
C1SB C2SB H2S4 109.5
C1SB C2SB H2S5 109.5
H2S4 C2SB H2S5 109.5
C1SB C2SB H2S6 109.5
H2S4 C2SB H2S6 109.5
H2S5 C2SB H2S6 109.5
C1SB C3SB H3S1 109.5
C1SB C3SB H3S2 109.5
H3S1 C3SB H3S2 109.5
C1SB C3SB H3S3 109.5
H3S1 C3SB H3S3 109.5
H3S2 C3SB H3S3 109.5

loop_
_geom_bond_atom_site_label_1
_geom_bond_atom_site_label_2
_geom_bond_distance
Fe1 N1 2.1758(18)
Fe1 N3 2.1800(18)
Fe1 N5 2.1820(18)
Fe1 N6 2.1984(19)
Fe1 N4 2.2090(18)
Fe1 N2 2.2155(18)
N1 C1 1.471(3)
N1 H1A 0.9312
N1 H1B 0.9340
N2 C2 1.346(3)
N2 C6 1.354(3)
N3 C7 1.470(3)
N3 H3A 0.9349
N3 H3B 0.9240
N4 C8 1.344(3)
N4 C12 1.345(3)
N5 C13 1.473(3)
N5 H5A 0.9384
N5 H5B 0.9334
N6 C18 1.343(3)
N6 C14 1.345(3)
C1 C2 1.509(3)
C1 H1C 0.9900
C1 H1D 0.9900
C2 C3 1.387(3)
C3 C4 1.387(3)
C3 H3 0.9500
C4 C5 1.388(3)
C4 H4A 0.9500
C5 C6 1.381(3)
C5 H5 0.9500
C6 H6A 0.9500
C7 C8 1.518(3)
C7 H7A 0.9900
C7 H7B 0.9900
C8 C9 1.392(3)
C9 C10 1.383(3)
C9 H9A 0.9500
C10 C11 1.389(3)
C10 H10A 0.9500
C11 C12 1.379(3)
C11 H11A 0.9500
C12 H12A 0.9500
C13 C14 1.510(3)
C13 H13A 0.9900
C13 H13B 0.9900
C14 C15 1.388(3)
C15 C16 1.384(3)
C15 H15A 0.9500
C16 C17 1.385(3)
C16 H16A 0.9500
C17 C18 1.387(3)
C17 H17A 0.9500
C18 H18A 0.9500
O1SA C1SA 1.422(5)
O1SA H1SA 0.8400
C1SA C2SA 1.597(6)
C1SA H1S1 0.9900
C1SA H1S2 0.9900
C2SA H2S1 0.9800
C2SA H2S2 0.9800
C2SA H2S3 0.9800
O1SB C1SB 1.419(13)
O1SB H1SB 0.8400
C1SB C2SB 1.339(15)
C1SB C3SB 1.391(15)
C1SB H1S3 1.0000
C2SB H2S4 0.9800
C2SB H2S5 0.9800
C2SB H2S6 0.9800
C3SB H3S1 0.9800
C3SB H3S2 0.9800
C3SB H3S3 0.9800

loop_
_geom_torsion_atom_site_label_1
_geom_torsion_atom_site_label_2
_geom_torsion_atom_site_label_3
_geom_torsion_atom_site_label_4
_geom_torsion
N3 Fe1 N1 C1 -14.0(4)
N5 Fe1 N1 C1 -161.73(14)
N6 Fe1 N1 C1 122.34(14)
N4 Fe1 N1 C1 -68.34(14)
N2 Fe1 N1 C1 25.44(14)
N1 Fe1 N2 C2 -11.31(15)
N3 Fe1 N2 C2 161.40(15)
N5 Fe1 N2 C2 -33.3(3)
N6 Fe1 N2 C2 -108.34(15)
N4 Fe1 N2 C2 85.24(15)
N1 Fe1 N2 C6 163.40(18)
N3 Fe1 N2 C6 -23.89(18)
N5 Fe1 N2 C6 141.4(2)
N6 Fe1 N2 C6 66.38(18)
N4 Fe1 N2 C6 -100.05(17)
N1 Fe1 N3 C7 -29.8(4)
N5 Fe1 N3 C7 117.01(14)
N6 Fe1 N3 C7 -166.79(14)
N4 Fe1 N3 C7 26.39(13)
N2 Fe1 N3 C7 -67.97(14)
N1 Fe1 N4 C8 154.60(14)
N3 Fe1 N4 C8 -15.79(14)
N5 Fe1 N4 C8 -118.60(15)
N6 Fe1 N4 C8 -58.2(3)
N2 Fe1 N4 C8 78.44(15)
N1 Fe1 N4 C12 -24.88(18)
N3 Fe1 N4 C12 164.72(18)
N5 Fe1 N4 C12 61.91(17)
N6 Fe1 N4 C12 122.3(2)
N2 Fe1 N4 C12 -101.05(17)
N1 Fe1 N5 C13 -72.10(13)
N3 Fe1 N5 C13 114.16(13)
N6 Fe1 N5 C13 27.98(13)
N4 Fe1 N5 C13 -169.59(13)
N2 Fe1 N5 C13 -50.8(3)
N1 Fe1 N6 C18 -115.30(17)
N3 Fe1 N6 C18 56.80(18)
N5 Fe1 N6 C18 160.66(18)
N4 Fe1 N6 C18 97.6(3)
N2 Fe1 N6 C18 -38.63(18)
N1 Fe1 N6 C14 72.42(15)
N3 Fe1 N6 C14 -115.48(14)
N5 Fe1 N6 C14 -11.62(14)
N4 Fe1 N6 C14 -74.7(3)
N2 Fe1 N6 C14 149.09(14)
Fe1 N1 C1 C2 -35.6(2)
C6 N2 C2 C3 -0.2(3)
Fe1 N2 C2 C3 174.96(16)
C6 N2 C2 C1 179.82(19)
Fe1 N2 C2 C1 -5.0(2)
N1 C1 C2 N2 26.9(3)
N1 C1 C2 C3 -153.1(2)
N2 C2 C3 C4 0.5(3)
C1 C2 C3 C4 -179.5(2)
C2 C3 C4 C5 -0.5(3)
C3 C4 C5 C6 0.2(3)
C2 N2 C6 C5 -0.2(3)
Fe1 N2 C6 C5 -174.76(16)
C4 C5 C6 N2 0.2(3)
Fe1 N3 C7 C8 -33.4(2)
C12 N4 C8 C9 1.6(3)
Fe1 N4 C8 C9 -177.95(16)
C12 N4 C8 C7 -178.39(18)
Fe1 N4 C8 C7 2.1(2)
N3 C7 C8 N4 20.9(3)
N3 C7 C8 C9 -159.10(19)
N4 C8 C9 C10 0.1(3)
C7 C8 C9 C10 -179.89(19)
C8 C9 C10 C11 -1.7(3)
C9 C10 C11 C12 1.5(3)
C8 N4 C12 C11 -1.8(3)
Fe1 N4 C12 C11 177.69(15)
C10 C11 C12 N4 0.3(3)
Fe1 N5 C13 C14 -40.00(19)
C18 N6 C14 C15 1.2(3)
Fe1 N6 C14 C15 174.12(15)
C18 N6 C14 C13 179.56(18)
Fe1 N6 C14 C13 -7.5(2)
N5 C13 C14 N6 32.3(2)
N5 C13 C14 C15 -149.34(19)
N6 C14 C15 C16 -0.5(3)
C13 C14 C15 C16 -178.78(19)
C14 C15 C16 C17 -0.5(3)
C15 C16 C17 C18 0.7(3)
C14 N6 C18 C17 -0.9(3)
Fe1 N6 C18 C17 -172.92(16)
C16 C17 C18 N6 0.0(3)
